data_2108121
loop_
_publ_author_name
'Brozdowska, Agnieszka'
'Chojnacki, Jaros\/law'

_publ_section_title
;
 Chiral and achiral crystals, charge-assisted hydrogen-bond patterns and
 self-organization of selected solid diaminium thiosulfates
;
_journal_coeditor_code EB5057
_journal_issue 3
_journal_name_full 'Acta Crystallographica Section B'
_journal_page_first 507
_journal_page_last 518
_journal_paper_doi 10.1107/S2052520617004802
_journal_volume 73
_journal_year 2017
_chemical_formula_moiety 'C5  H16  N2 2+, O3  S2 2-, 0.5(O)'
_chemical_formula_sum 'C5 H16 N2 O3.5 S2'
_chemical_formula_weight 224.32
_chemical_name_systematic
;
 ?
;
_space_group_IT_number 96
_symmetry_cell_setting tetragonal
_symmetry_space_group_name_Hall 'P 4nw 2abw'
_symmetry_space_group_name_H-M 'P 43 21 2'
_atom_sites_solution_hydrogens geom
_audit_creation_method 'WinGX routine CIF_UPDATE'
_cell_angle_alpha 90
_cell_angle_beta 90
_cell_angle_gamma 90
_cell_formula_units_Z 8
_cell_length_a 11.7872(9)
_cell_length_b 11.7872(9)
_cell_length_c 16.2851(14)
_cell_measurement_reflns_used 2539
_cell_measurement_temperature 120(2)
_cell_measurement_theta_max 26.14
_cell_measurement_theta_min 3.86
_cell_volume 2262.6(3)
_computing_cell_refinement 'STOE X-AREA'
_computing_data_collection 'STOE X-AREA'
_computing_data_reduction 'STOE X-RED'
_computing_molecular_graphics 'Ortep for Windows (Farrugia, 2012)'
_computing_publication_material 'WinGX publication routines (Farrugia, 2012)'
_computing_structure_refinement 'SHELXL-2014 (Sheldrick, 2014)'
_diffrn_ambient_temperature 120(2)
_diffrn_detector_area_resol_mean 6.67
_diffrn_measured_fraction_theta_full 0.98
_diffrn_measured_fraction_theta_max 0.998
_diffrn_measurement_device '2-circle goniometer'
_diffrn_measurement_device_type 'STOE IPDS 2T'
_diffrn_measurement_method 'rotation method'
_diffrn_radiation_monochromator 'parabolic x-ray mirror'
_diffrn_radiation_type MoK\a
_diffrn_radiation_wavelength 0.71073
_diffrn_reflns_av_R_equivalents 0.0764
_diffrn_reflns_limit_h_max 14
_diffrn_reflns_limit_h_min -14
_diffrn_reflns_limit_k_max 14
_diffrn_reflns_limit_k_min -14
_diffrn_reflns_limit_l_max 19
_diffrn_reflns_limit_l_min -19
_diffrn_reflns_number 15572
_diffrn_reflns_theta_full 25.242
_diffrn_reflns_theta_max 25.093
_diffrn_reflns_theta_min 2.444
_exptl_absorpt_coefficient_mu 0.454
_exptl_absorpt_correction_type none
_exptl_crystal_colour colourless
_exptl_crystal_density_diffrn 1.317
_exptl_crystal_density_method 'not measured'
_exptl_crystal_description needle
_exptl_crystal_F_000 960
_exptl_crystal_size_max 0.36
_exptl_crystal_size_mid 0.06
_exptl_crystal_size_min 0.04
_refine_diff_density_max 0.901
_refine_diff_density_min -0.681
_refine_ls_abs_structure_details
;
 Flack x determined using 669 quotients [(I+)-(I-)]/[(I+)+(I-)]
 (Parsons, Flack and Wagner, Acta Cryst. B69 (2013) 249-259).
;
_refine_ls_abs_structure_Flack 0.00(13)
_refine_ls_extinction_method none
_refine_ls_goodness_of_fit_ref 1.033
_refine_ls_hydrogen_treatment constr
_refine_ls_matrix_type full
_refine_ls_number_parameters 117
_refine_ls_number_reflns 2008
_refine_ls_number_restraints 0
_refine_ls_restrained_S_all 1.033
_refine_ls_R_factor_all 0.0674
_refine_ls_R_factor_gt 0.0594
_refine_ls_shift/su_max 0
_refine_ls_shift/su_mean 0
_refine_ls_structure_factor_coef Fsqd
_refine_ls_weighting_details 'w=1/[\s^2^(Fo^2^)+(0.1379P)^2^] where P=(Fo^2^+2Fc^2^)/3'
_refine_ls_weighting_scheme calc
_refine_ls_wR_factor_gt 0.1592
_refine_ls_wR_factor_ref 0.1674
_reflns_number_gt 1762
_reflns_number_total 2008
_reflns_threshold_expression 'I > 2\s(I)'
_cod_data_source_file eb5057sup1.cif
_cod_data_source_block Comp_4
_cod_original_cell_volume 2262.6(4)
_cod_original_formula_sum 'C5 H16 N2 O3.50 S2'
_cod_database_code 2108121
_shelxl_version_number 2.014

loop_
_symmetry_equiv_pos_as_xyz
'x, y, z'
'-y+1/2, x+1/2, z+3/4'
'-x, -y, z+1/2'
'y+1/2, -x+1/2, z+1/4'
'x+1/2, -y+1/2, -z+1/4'
'-x+1/2, y+1/2, -z+3/4'
'y, x, -z'
'-y, -x, -z+1/2'

loop_
_atom_site_type_symbol
_atom_site_label
_atom_site_fract_x
_atom_site_fract_y
_atom_site_fract_z
_atom_site_U_iso_or_equiv
_atom_site_adp_type
_atom_site_calc_flag
_atom_site_occupancy
_atom_site_disorder_assembly
_atom_site_disorder_group
N N1 0.7463(5) -0.0554(4) 0.0691(3) 0.0210(11) Uani d 1 . .
H H1A 0.7856 -0.0539 0.0211 0.025 Uiso calc 1 . .
H H1B 0.6871 -0.1046 0.0646 0.025 Uiso calc 1 . .
H H1C 0.7929 -0.0786 0.1104 0.025 Uiso calc 1 . .
N N2 0.4337(4) 0.2722(4) 0.3846(3) 0.0203(11) Uani d 1 . .
H H2A 0.3984 0.2038 0.3889 0.024 Uiso calc 1 . .
H H2B 0.3823 0.3287 0.3926 0.024 Uiso calc 1 . .
H H2C 0.4894 0.2771 0.4231 0.024 Uiso calc 1 . .
C C1 0.7025(6) 0.0601(5) 0.0878(4) 0.0256(14) Uani d 1 . .
H H1D 0.6446 0.0816 0.0466 0.031 Uiso calc 1 . .
H H1E 0.7654 0.1157 0.0845 0.031 Uiso calc 1 . .
C C2 0.6504(6) 0.0631(5) 0.1734(4) 0.0230(14) Uani d 1 . .
H H2D 0.5908 0.0042 0.1772 0.028 Uiso calc 1 . .
H H2E 0.7096 0.045 0.2144 0.028 Uiso calc 1 . .
C C3 0.5990(6) 0.1776(6) 0.1935(4) 0.0252(14) Uani d 1 . .
H H3A 0.5376 0.1949 0.1539 0.03 Uiso calc 1 . .
H H3B 0.6577 0.2372 0.1884 0.03 Uiso calc 1 . .
C C4 0.5510(6) 0.1781(5) 0.2806(4) 0.0233(13) Uani d 1 . .
H H4A 0.5011 0.1113 0.2876 0.028 Uiso calc 1 . .
H H4B 0.6144 0.1708 0.3201 0.028 Uiso calc 1 . .
C C5 0.4849(5) 0.2835(5) 0.3004(4) 0.0234(13) Uani d 1 . .
H H5A 0.4241 0.2946 0.2592 0.028 Uiso calc 1 . .
H H5B 0.5356 0.3504 0.2987 0.028 Uiso calc 1 . .
S S1 0.25562(12) 0.52205(12) 0.39555(9) 0.0183(4) Uani d 1 . .
S S2 0.29084(13) 0.64220(13) 0.47934(10) 0.0225(4) Uani d 1 . .
O O1 0.2426(4) 0.4114(3) 0.4374(3) 0.0221(9) Uani d 1 . .
O O2 0.1517(4) 0.5515(3) 0.3516(3) 0.0236(10) Uani d 1 . .
O O3 0.3515(4) 0.5164(4) 0.3367(3) 0.0230(10) Uani d 1 . .
O O4 0.9579(11) 0.0803(11) 0.1533(9) 0.035(3) Uiso d 0.372(8) A 1
O O4A 0.9298(17) 0.0702(17) 0.25 0.035(3) Uiso d 0.255(15) A 2

loop_
_atom_site_aniso_label
_atom_site_aniso_U_11
_atom_site_aniso_U_22
_atom_site_aniso_U_33
_atom_site_aniso_U_12
_atom_site_aniso_U_13
_atom_site_aniso_U_23
N1 0.027(3) 0.025(2) 0.011(3) 0.001(2) 0.001(2) 0.000(2)
N2 0.023(2) 0.022(3) 0.017(3) 0.001(2) 0.0008(19) -0.001(2)
C1 0.037(4) 0.027(3) 0.013(3) 0.006(3) 0.006(3) 0.001(2)
C2 0.029(3) 0.027(3) 0.013(3) -0.001(3) 0.007(2) 0.000(2)
C3 0.031(3) 0.025(3) 0.020(3) -0.003(3) 0.005(3) 0.002(3)
C4 0.028(3) 0.025(3) 0.017(3) 0.001(2) 0.002(3) -0.001(2)
C5 0.027(3) 0.028(3) 0.015(3) 0.001(3) 0.002(2) 0.001(2)
S1 0.0215(7) 0.0183(7) 0.0150(8) 0.0013(5) 0.0013(6) 0.0009(5)
S2 0.0291(9) 0.0203(8) 0.0182(8) -0.0021(6) -0.0011(6) -0.0008(6)
O1 0.029(2) 0.018(2) 0.019(2) 0.0001(17) -0.0010(19) 0.0018(18)
O2 0.025(2) 0.023(2) 0.024(2) 0.0018(17) -0.0027(18) -0.0015(17)
O3 0.024(2) 0.030(2) 0.015(2) 0.0018(18) 0.0071(18) 0.0013(18)

loop_
_atom_type_symbol
_atom_type_description
_atom_type_scat_dispersion_real
_atom_type_scat_dispersion_imag
_atom_type_scat_source
C C 0.0033 0.0016 'International Tables Vol C Tables 4.2.6.8 and 6.1.1.4'
H H 0 0 'International Tables Vol C Tables 4.2.6.8 and 6.1.1.4'
N N 0.0061 0.0033 'International Tables Vol C Tables 4.2.6.8 and 6.1.1.4'
O O 0.0106 0.006 'International Tables Vol C Tables 4.2.6.8 and 6.1.1.4'
S S 0.1246 0.1234 'International Tables Vol C Tables 4.2.6.8 and 6.1.1.4'

loop_
_geom_angle_atom_site_label_1
_geom_angle_atom_site_label_2
_geom_angle_atom_site_label_3
_geom_angle
C1 N1 H1A 109.5
C1 N1 H1B 109.5
H1A N1 H1B 109.5
C1 N1 H1C 109.5
H1A N1 H1C 109.5
H1B N1 H1C 109.5
C5 N2 H2A 109.5
C5 N2 H2B 109.5
H2A N2 H2B 109.5
C5 N2 H2C 109.5
H2A N2 H2C 109.5
H2B N2 H2C 109.5
N1 C1 C2 110.3(5)
N1 C1 H1D 109.6
C2 C1 H1D 109.6
N1 C1 H1E 109.6
C2 C1 H1E 109.6
H1D C1 H1E 108.1
C3 C2 C1 112.3(5)
C3 C2 H2D 109.1
C1 C2 H2D 109.1
C3 C2 H2E 109.1
C1 C2 H2E 109.1
H2D C2 H2E 107.9
C2 C3 C4 110.6(5)
C2 C3 H3A 109.5
C4 C3 H3A 109.5
C2 C3 H3B 109.5
C4 C3 H3B 109.5
H3A C3 H3B 108.1
C5 C4 C3 113.3(5)
C5 C4 H4A 108.9
C3 C4 H4A 108.9
C5 C4 H4B 108.9
C3 C4 H4B 108.9
H4A C4 H4B 107.7
C4 C5 N2 109.3(5)
C4 C5 H5A 109.8
N2 C5 H5A 109.8
C4 C5 H5B 109.8
N2 C5 H5B 109.8
H5A C5 H5B 108.3
O2 S1 O1 110.4(3)
O2 S1 O3 109.4(3)
O1 S1 O3 109.7(3)
O2 S1 S2 109.80(19)
O1 S1 S2 109.3(2)
O3 S1 S2 108.21(19)

loop_
_geom_bond_atom_site_label_1
_geom_bond_atom_site_label_2
_geom_bond_distance
N1 C1 1.488(8)
N1 H1A 0.91
N1 H1B 0.91
N1 H1C 0.91
N2 C5 1.503(8)
N2 H2A 0.91
N2 H2B 0.91
N2 H2C 0.91
C1 C2 1.524(8)
C1 H1D 0.99
C1 H1E 0.99
C2 C3 1.515(9)
C2 H2D 0.99
C2 H2E 0.99
C3 C4 1.526(9)
C3 H3A 0.99
C3 H3B 0.99
C4 C5 1.502(9)
C4 H4A 0.99
C4 H4B 0.99
C5 H5A 0.99
C5 H5B 0.99
S1 O2 1.461(5)
S1 O1 1.480(4)
S1 O3 1.483(4)
S1 S2 2.010(2)

loop_
_geom_hbond_atom_site_label_D
_geom_hbond_atom_site_label_H
_geom_hbond_atom_site_label_A
_geom_hbond_site_symmetry_A
_geom_hbond_distance_DH
_geom_hbond_distance_HA
_geom_hbond_distance_DA
_geom_hbond_angle_DHA
N1 H1A O2 5 0.91 2.55 2.996(7) 111
N1 H1A O3 5 0.91 1.97 2.863(7) 166.4
N1 H1B O1 8_655 0.91 2 2.887(7) 164.7
N1 H1C S2 2_644 0.91 2.59 3.437(6) 155.4
N1 H1C O3 2_644 0.91 2.42 3.018(7) 123
C1 H1E O4 . 0.99 2.56 3.202(15) 122.1
N2 H2A O2 6_545 0.91 1.9 2.798(6) 170.9
N2 H2B O1 . 0.91 2.05 2.916(7) 159.2
N2 H2B O3 . 0.91 2.42 3.136(7) 135.7
N2 H2C S2 7_556 0.91 2.41 3.317(6) 177.7
N2 H2C O1 7_556 0.91 2.48 2.932(7) 110.7
C2 H2D O2 8_655 0.99 2.53 3.499(8) 165.4

loop_
_geom_torsion_atom_site_label_1
_geom_torsion_atom_site_label_2
_geom_torsion_atom_site_label_3
_geom_torsion_atom_site_label_4
_geom_torsion
N1 C1 C2 C3 -177.0(5)
C1 C2 C3 C4 -178.3(6)
C2 C3 C4 C5 -172.1(5)
C3 C4 C5 N2 175.6(5)

_cod_database_fobs_code 2108121
